data_7216597
loop_
_publ_author_name
'Rodr&#xFFFD;guez-Mart&#xFFFD;n, Yolanda'
'Sanchiz, Joaqu&#xFFFD;n'
'Ruiz-P&#xFFFD;rez, Catalina'
'Lloret, Francesc'
'Julve, Miguel'

_publ_section_title
;
 Alternating cationic?anionic layers in the [Mii(H2O)6][Cuii(mal)2(H2O)]
 complexes linked through hydrogen bonds (M = Mn, Co, Ni, Cu and Zn; H2mal
 = malonic acid)
;
_journal_issue 107
_journal_name_full CrystEngComm
_journal_page_first 631
_journal_paper_doi 10.1039/b206728e
_journal_volume 4
_journal_year 2002
_chemical_formula_sum 'C3 H10 Cu0.5 Ni0.5 O8'
_chemical_formula_weight 235.24
_chemical_name_systematic
;
?
;
_space_group_IT_number 2
_symmetry_space_group_name_Hall '-P 1'
_symmetry_space_group_name_H-M 'P -1'
_atom_sites_solution_hydrogens geom
_atom_sites_solution_primary direct
_atom_sites_solution_secondary difmap
_audit_creation_method SHELXL-97
_cell_angle_alpha 107.15(3)
_cell_angle_beta 98.77(3)
_cell_angle_gamma 96.34(3)
_cell_formula_units_Z 2
_cell_length_a 5.2420(10)
_cell_length_b 7.480(3)
_cell_length_c 10.278(4)
_cell_measurement_temperature 293(2)
_cell_volume 375.4(2)
_computing_structure_refinement 'SHELXL-97 (Sheldrick, 1997)'
_diffrn_ambient_temperature 293(2)
_diffrn_measured_fraction_theta_full 0.999
_diffrn_measured_fraction_theta_max 0.999
_diffrn_radiation_monochromator graphite
_diffrn_radiation_source 'fine-focus sealed tube'
_diffrn_radiation_type MoK\a
_diffrn_radiation_wavelength 0.71073
_diffrn_reflns_av_R_equivalents 0.0252
_diffrn_reflns_av_sigmaI/netI 0.0318
_diffrn_reflns_limit_h_max 7
_diffrn_reflns_limit_h_min 0
_diffrn_reflns_limit_k_max 10
_diffrn_reflns_limit_k_min -10
_diffrn_reflns_limit_l_max 14
_diffrn_reflns_limit_l_min -14
_diffrn_reflns_number 2412
_diffrn_reflns_theta_full 29.97
_diffrn_reflns_theta_max 29.97
_diffrn_reflns_theta_min 3.99
_exptl_absorpt_coefficient_mu 2.758
_exptl_crystal_colour greenish-blue
_exptl_crystal_density_diffrn 2.081
_exptl_crystal_density_method 'not measured'
_exptl_crystal_F_000 241
_exptl_crystal_size_max 0.67
_exptl_crystal_size_mid 0.3
_exptl_crystal_size_min 0.1
_refine_diff_density_max 0.568
_refine_diff_density_min -0.829
_refine_diff_density_rms 0.088
_refine_ls_extinction_coef 0.008(5)
_refine_ls_extinction_expression Fc^*^=kFc[1+0.001xFc^2^\l^3^/sin(2\q)]^-1/4^
_refine_ls_extinction_method SHELXL
_refine_ls_goodness_of_fit_ref 0.705
_refine_ls_hydrogen_treatment mixed
_refine_ls_matrix_type full
_refine_ls_number_parameters 153
_refine_ls_number_reflns 2191
_refine_ls_number_restraints 0
_refine_ls_restrained_S_all 0.705
_refine_ls_R_factor_all 0.0476
_refine_ls_R_factor_gt 0.0273
_refine_ls_shift/su_max 0.044
_refine_ls_shift/su_mean 0.003
_refine_ls_structure_factor_coef Fsqd
_refine_ls_weighting_details 'calc w=1/[\s^2^(Fo^2^)+(0.0940P)^2^+0.4417P] where P=(Fo^2^+2Fc^2^)/3'
_refine_ls_weighting_scheme calc
_refine_ls_wR_factor_gt 0.0770
_refine_ls_wR_factor_ref 0.0960
_reflns_number_gt 1671
_reflns_number_total 2191
_reflns_threshold_expression >2sigma(I)
_cod_data_source_file b206728e.txt
_cod_data_source_block Compound_3
_cod_original_formula_sum 'C3 H10 Cu0.50 Ni0.50 O8'
_cod_database_code 7216597

loop_
_symmetry_equiv_pos_as_xyz
'x, y, z'
'-x, -y, -z'

loop_
_atom_site_label
_atom_site_type_symbol
_atom_site_fract_x
_atom_site_fract_y
_atom_site_fract_z
_atom_site_U_iso_or_equiv
_atom_site_adp_type
_atom_site_occupancy
_atom_site_symmetry_multiplicity
_atom_site_calc_flag
_atom_site_refinement_flags
Cu Cu 0.0000 0.0000 0.5000 0.01625(13) Uani 1 2 d S
Ni Ni 0.0000 0.0000 0.0000 0.01589(13) Uani 1 2 d S
C1 C 0.1185(5) -0.3721(3) 0.3687(3) 0.0177(4) Uani 1 1 d .
C2 C -0.1597(5) -0.4234(3) 0.2882(3) 0.0267(6) Uani 1 1 d .
C3 C -0.2896(5) -0.2748(3) 0.2439(3) 0.0180(4) Uani 1 1 d .
O1 O 0.1933(4) -0.2112(2) 0.4602(2) 0.0231(4) Uani 1 1 d .
O2 O 0.2616(4) -0.4954(3) 0.3461(2) 0.0265(4) Uani 1 1 d .
O3 O -0.2406(3) -0.1030(2) 0.32171(18) 0.0192(3) Uani 1 1 d .
O4 O -0.4490(4) -0.3292(3) 0.13172(19) 0.0245(4) Uani 1 1 d .
O1W O 0.2310(4) -0.1026(3) -0.1405(2) 0.0221(4) Uani 1 1 d .
O2W O -0.1742(4) 0.1127(3) -0.1400(2) 0.0231(4) Uani 1 1 d .
O3W O 0.2805(4) 0.2489(3) 0.0905(2) 0.0223(4) Uani 1 1 d .
O4W O 0.3001(4) 0.1584(3) 0.3928(2) 0.0256(4) Uani 1 1 d .
H31W H 0.353(9) 0.304(7) 0.037(5) 0.053(13) Uiso 1 1 d .
H32W H 0.263(8) 0.319(6) 0.154(5) 0.033(10) Uiso 1 1 d .
H11W H 0.250(9) -0.048(7) -0.190(5) 0.046(12) Uiso 1 1 d .
H12W H 0.362(8) -0.139(6) -0.132(4) 0.036(11) Uiso 1 1 d .
H22W H -0.226(8) 0.045(6) -0.208(5) 0.036(11) Uiso 1 1 d .
H21W H -0.303(9) 0.184(7) -0.130(5) 0.052(12) Uiso 1 1 d .
H21C H -0.140(9) -0.526(6) 0.216(5) 0.043(11) Uiso 1 1 d .
H22C H -0.269(8) -0.473(6) 0.339(5) 0.038(10) Uiso 1 1 d .
H41W H 0.408(10) 0.164(7) 0.430(5) 0.053(15) Uiso 1 1 d .
H42W H 0.285(8) 0.263(6) 0.382(4) 0.033(10) Uiso 1 1 d .

loop_
_atom_site_aniso_label
_atom_site_aniso_U_11
_atom_site_aniso_U_22
_atom_site_aniso_U_33
_atom_site_aniso_U_23
_atom_site_aniso_U_13
_atom_site_aniso_U_12
Cu 0.0165(2) 0.0136(2) 0.0150(2) 0.00027(14) -0.00225(15) 0.00623(14)
Ni 0.0134(2) 0.0160(2) 0.0165(2) 0.00354(15) -0.00034(15) 0.00375(15)
C1 0.0171(10) 0.0145(9) 0.0203(11) 0.0047(8) 0.0002(8) 0.0042(8)
C2 0.0189(11) 0.0125(10) 0.0405(16) 0.0028(10) -0.0073(11) 0.0024(9)
C3 0.0153(10) 0.0161(10) 0.0204(11) 0.0031(8) 0.0009(8) 0.0038(8)
O1 0.0198(8) 0.0172(8) 0.0249(9) -0.0018(7) -0.0043(7) 0.0077(6)
O2 0.0225(9) 0.0203(8) 0.0322(11) 0.0021(7) -0.0004(8) 0.0106(7)
O3 0.0206(8) 0.0167(7) 0.0173(8) 0.0028(6) -0.0019(6) 0.0056(6)
O4 0.0235(9) 0.0241(9) 0.0182(9) 0.0001(7) -0.0054(7) 0.0041(7)
O1W 0.0219(9) 0.0232(9) 0.0248(9) 0.0096(7) 0.0071(8) 0.0099(7)
O2W 0.0217(9) 0.0266(9) 0.0199(9) 0.0061(8) -0.0010(7) 0.0100(7)
O3W 0.0238(9) 0.0204(9) 0.0198(9) 0.0035(7) 0.0022(7) 0.0016(7)
O4W 0.0221(10) 0.0234(9) 0.0285(10) 0.0081(8) -0.0035(8) 0.0040(7)

loop_
_atom_type_symbol
_atom_type_description
_atom_type_scat_dispersion_real
_atom_type_scat_dispersion_imag
_atom_type_scat_source
C C 0.0033 0.0016 'International Tables Vol C Tables 4.2.6.8 and 6.1.1.4'
H H 0.0000 0.0000 'International Tables Vol C Tables 4.2.6.8 and 6.1.1.4'
O O 0.0106 0.0060 'International Tables Vol C Tables 4.2.6.8 and 6.1.1.4'
Ni Ni 0.3393 1.1124 'International Tables Vol C Tables 4.2.6.8 and 6.1.1.4'
Cu Cu 0.3201 1.2651 'International Tables Vol C Tables 4.2.6.8 and 6.1.1.4'

loop_
_geom_angle_atom_site_label_1
_geom_angle_atom_site_label_2
_geom_angle_atom_site_label_3
_geom_angle
_geom_angle_site_symmetry_1
_geom_angle_site_symmetry_3
O3 Cu O3 180.0 2_556 .
O3 Cu O1 87.15(8) 2_556 .
O3 Cu O1 92.85(8) . .
O3 Cu O1 92.85(8) 2_556 2_556
O3 Cu O1 87.15(8) . 2_556
O1 Cu O1 180.000(1) . 2_556
O2W Ni O2W 180.00(10) . 2
O2W Ni O1W 86.78(9) . .
O2W Ni O1W 93.22(9) 2 .
O2W Ni O1W 93.22(9) . 2
O2W Ni O1W 86.78(9) 2 2
O1W Ni O1W 180.00(12) . 2
O2W Ni O3W 89.32(9) . 2
O2W Ni O3W 90.68(9) 2 2
O1W Ni O3W 90.52(9) . 2
O1W Ni O3W 89.48(9) 2 2
O2W Ni O3W 90.68(9) . .
O2W Ni O3W 89.32(9) 2 .
O1W Ni O3W 89.48(9) . .
O1W Ni O3W 90.52(9) 2 .
O3W Ni O3W 180.00(12) 2 .
O2 C1 O1 122.6(2) . .
O2 C1 C2 117.7(2) . .
O1 C1 C2 119.6(2) . .
C1 C2 C3 119.6(2) . .
C1 C2 H21C 99(3) . .
C3 C2 H21C 115(3) . .
C1 C2 H22C 109(3) . .
C3 C2 H22C 107(2) . .
H21C C2 H22C 106(3) . .
O4 C3 O3 122.5(2) . .
O4 C3 C2 117.2(2) . .
O3 C3 C2 120.2(2) . .
C1 O1 Cu 127.26(16) . .
C3 O3 Cu 126.63(16) . .
Ni O1W H11W 115(4) . .
Ni O1W H12W 131(3) . .
H11W O1W H12W 102(4) . .
Ni O2W H22W 114(3) . .
Ni O2W H21W 127(3) . .
H22W O2W H21W 101(4) . .
Ni O3W H31W 120(3) . .
Ni O3W H32W 119(3) . .
H31W O3W H32W 111(4) . .
H41W O4W H42W 110(5) . .

loop_
_geom_bond_atom_site_label_1
_geom_bond_atom_site_label_2
_geom_bond_distance
_geom_bond_site_symmetry_2
Cu O3 1.947(2) 2_556
Cu O3 1.9469(19) .
Cu O1 1.9465(19) .
Cu O1 1.9465(19) 2_556
Ni O2W 2.025(2) .
Ni O2W 2.025(2) 2
Ni O1W 2.056(2) .
Ni O1W 2.056(2) 2
Ni O3W 2.110(2) 2
Ni O3W 2.110(2) .
C1 O2 1.244(3) .
C1 O1 1.266(3) .
C1 C2 1.510(4) .
C2 C3 1.509(3) .
C2 H21C 0.93(5) .
C2 H22C 0.95(4) .
C3 O4 1.244(3) .
C3 O3 1.271(3) .
O1W H11W 0.75(5) .
O1W H12W 0.77(4) .
O2W H22W 0.72(5) .
O2W H21W 0.90(5) .
O3W H31W 0.88(5) .
O3W H32W 0.73(4) .
O4W H41W 0.62(5) .
O4W H42W 0.83(4) .
